data_4118992
loop_
_publ_author_name
'Holger Braunschweig'
'Alexander Damme'
'J. Oscar C. Jimenez-Halla'
'Christian H\"orl'
'Ivo Krummenacher'
'Thomas Kupfer'
'Lisa Mail\"ander'
'Krzysztof Radacki'

_publ_section_title
;
 1-Heteroaromatic-Substituted Tetraphenylboroles: \p-\p Interactions
 Between Aromatic and Antiaromatic Rings Through a B-C Bond
;
_journal_name_full 'Journal of the American Chemical Society'
_journal_page_first 20169
_journal_page_last 20177
_journal_paper_doi 10.1021/ja309935t
_journal_volume 134
_journal_year 2012
_chemical_formula_moiety 'C32 H23 B S'
_chemical_formula_sum 'C32 H23 B S'
_chemical_formula_weight 450.37
_chemical_name_common
;
?
;
_chemical_name_systematic
; 
?
;
_space_group_IT_number 14
_symmetry_cell_setting monoclinic
_symmetry_space_group_name_Hall '-P 2ybc'
_symmetry_space_group_name_H-M 'P 1 21/c 1'
_atom_sites_solution_hydrogens geom
_atom_sites_solution_primary direct
_atom_sites_solution_secondary difmap
_audit_creation_method SHELXL-97
_cell_angle_alpha 90.00
_cell_angle_beta 106.515(3)
_cell_angle_gamma 90.00
_cell_formula_units_Z 8
_cell_length_a 19.0446(15)
_cell_length_b 13.1350(10)
_cell_length_c 19.9003(16)
_cell_measurement_reflns_used 8026
_cell_measurement_temperature 100(2)
_cell_measurement_theta_max 28.10
_cell_measurement_theta_min 2.34
_cell_volume 4772.7(7)
_computing_cell_refinement 'Saint+ ver. 7.68A (Bruker AXS)'
_computing_data_collection 'APEX2 ver. 2010.3 (Bruker AXS)'
_computing_data_reduction 'Saint+ ver. 7.68A (Bruker AXS)'
_computing_molecular_graphics 'XP ver. 5.1 (Bruker AXS, 1998)'
_computing_publication_material 'SHELXL-97 (Sheldrick, 2008)'
_computing_structure_refinement 'SHELXL-97 (Sheldrick, 1997)'
_computing_structure_solution 'SHELXS-97 (Sheldrick, 1990)'
_diffrn_ambient_temperature 100(2)
_diffrn_measured_fraction_theta_full 0.999
_diffrn_measured_fraction_theta_max 0.973
_diffrn_measurement_device_type 'Bruker APEX-II CCD'
_diffrn_measurement_method '\f and \w scans'
_diffrn_radiation_monochromator 'multi-layer mirror'
_diffrn_radiation_source 'rotating anode'
_diffrn_radiation_type MoK\a
_diffrn_radiation_wavelength 0.71073
_diffrn_reflns_av_R_equivalents 0.0436
_diffrn_reflns_av_sigmaI/netI 0.0281
_diffrn_reflns_limit_h_max 25
_diffrn_reflns_limit_h_min -23
_diffrn_reflns_limit_k_max 17
_diffrn_reflns_limit_k_min -15
_diffrn_reflns_limit_l_max 26
_diffrn_reflns_limit_l_min -23
_diffrn_reflns_number 162063
_diffrn_reflns_theta_full 26.00
_diffrn_reflns_theta_max 28.37
_diffrn_reflns_theta_min 1.12
_exptl_absorpt_coefficient_mu 0.154
_exptl_absorpt_correction_T_max 0.7457
_exptl_absorpt_correction_T_min 0.6276
_exptl_absorpt_correction_type multi-scan
_exptl_absorpt_process_details 'Sadabs 2008/1 (Brucker 2008)'
_exptl_crystal_colour red
_exptl_crystal_density_diffrn 1.254
_exptl_crystal_description block
_exptl_crystal_F_000 1888
_exptl_crystal_size_max 0.18
_exptl_crystal_size_mid 0.15
_exptl_crystal_size_min 0.08
_refine_diff_density_max 1.089
_refine_diff_density_min -1.083
_refine_diff_density_rms 0.051
_refine_ls_extinction_method none
_refine_ls_goodness_of_fit_ref 1.019
_refine_ls_hydrogen_treatment constr
_refine_ls_matrix_type full
_refine_ls_number_parameters 603
_refine_ls_number_reflns 11635
_refine_ls_number_restraints 0
_refine_ls_restrained_S_all 1.019
_refine_ls_R_factor_all 0.0731
_refine_ls_R_factor_gt 0.0489
_refine_ls_shift/su_max 0.000
_refine_ls_shift/su_mean 0.000
_refine_ls_structure_factor_coef Fsqd
_refine_ls_weighting_details 'calc w=1/[\s^2^(Fo^2^)+(0.0574P)^2^+3.1744P] where P=(Fo^2^+2Fc^2^)/3'
_refine_ls_weighting_scheme calc
_refine_ls_wR_factor_gt 0.1183
_refine_ls_wR_factor_ref 0.1327
_reflns_number_gt 8652
_reflns_number_total 11635
_reflns_threshold_expression >2sigma(I)
_cod_data_source_file ja309935t_si_001_1.cif
_cod_data_source_block 7
_cod_original_cell_volume 4772.7(6)
_cod_database_code 4118992

loop_
_symmetry_equiv_pos_as_xyz
'x, y, z'
'-x, y+1/2, -z+1/2'
'-x, -y, -z'
'x, -y-1/2, z-1/2'

loop_
_atom_site_label
_atom_site_type_symbol
_atom_site_fract_x
_atom_site_fract_y
_atom_site_fract_z
_atom_site_U_iso_or_equiv
_atom_site_adp_type
_atom_site_occupancy
_atom_site_symmetry_multiplicity
_atom_site_calc_flag
_atom_site_refinement_flags
_atom_site_disorder_assembly
_atom_site_disorder_group
B1_1 B 0.36212(10) 0.51124(14) 0.13043(9) 0.0210(4) Uani 1 1 d . . .
C2_1 C 0.27644(9) 0.50882(12) 0.11671(8) 0.0206(3) Uani 1 1 d . A .
C3_1 C 0.25474(8) 0.60612(12) 0.12048(8) 0.0199(3) Uani 1 1 d . . .
C4_1 C 0.32012(8) 0.67917(12) 0.13303(8) 0.0198(3) Uani 1 1 d . A .
C5_1 C 0.38395(9) 0.62687(12) 0.14298(8) 0.0220(3) Uani 1 1 d . A .
C1_2 C 0.41208(2) 0.41967(6) 0.12526(5) 0.0233(3) Uani 0.8534(19) 1 d PG A 1
S2_2 S 0.50422(3) 0.43080(4) 0.14400(3) 0.02942(16) Uani 0.8534(19) 1 d PG A 1
C3_2 C 0.51235(4) 0.30782(5) 0.11893(6) 0.0315(4) Uani 0.8534(19) 1 d PG A 1
H3_2 H 0.5576 0.2763 0.1201 0.038 Uiso 0.8534(19) 1 d PG A 1
C4_2 C 0.44673(5) 0.26120(5) 0.09737(6) 0.0292(4) Uani 0.8534(19) 1 d PG A 1
H4_2 H 0.4401 0.1926 0.0816 0.035 Uiso 0.8534(19) 1 d PG A 1
C5_2 C 0.38877(3) 0.32691(7) 0.10104(5) 0.0350(4) Uani 0.8534(19) 1 d PG A 1
H5_2 H 0.3387 0.3071 0.0877 0.042 Uiso 0.8534(19) 1 d PG A 1
C1_3 C 0.41965(3) 0.42522(6) 0.12755(5) 0.0233(3) Uani 0.1466(19) 1 d PG A 2
S2_3 S 0.38054(4) 0.31297(7) 0.09541(6) 0.0350(4) Uani 0.1466(19) 1 d PG A 2
C3_3 C 0.46406(5) 0.26007(5) 0.10089(7) 0.0292(4) Uani 0.1466(19) 1 d PG A 2
H3_3 H 0.4709 0.1921 0.0877 0.035 Uiso 0.1466(19) 1 d PG A 2
C4_3 C 0.51902(4) 0.32672(5) 0.12626(6) 0.0315(4) Uani 0.1466(19) 1 d PG A 2
H4_3 H 0.5693 0.3115 0.1329 0.038 Uiso 0.1466(19) 1 d PG A 2
C5_3 C 0.49268(2) 0.42238(3) 0.14180(3) 0.02942(16) Uani 0.1466(19) 1 d PG A 2
H5_3 H 0.5236 0.4785 0.1603 0.035 Uiso 0.1466(19) 1 d PG A 2
C1_4 C 0.22990(9) 0.41611(12) 0.10596(9) 0.0220(3) Uani 1 1 d . . .
C2_4 C 0.23153(10) 0.35116(13) 0.16191(9) 0.0275(4) Uani 1 1 d . A .
H2_4 H 0.2580 0.3705 0.2082 0.033 Uiso 1 1 calc R . .
C3_4 C 0.19491(10) 0.25868(14) 0.15067(10) 0.0322(4) Uani 1 1 d . . .
H3_4 H 0.1968 0.2150 0.1892 0.039 Uiso 1 1 calc R A .
C4_4 C 0.15562(10) 0.22961(13) 0.08355(10) 0.0309(4) Uani 1 1 d . A .
H4_4 H 0.1305 0.1663 0.0759 0.037 Uiso 1 1 calc R . .
C5_4 C 0.15324(9) 0.29344(14) 0.02787(10) 0.0297(4) Uani 1 1 d . . .
H5_4 H 0.1264 0.2740 -0.0183 0.036 Uiso 1 1 calc R A .
C6_4 C 0.18986(9) 0.38594(13) 0.03902(9) 0.0265(4) Uani 1 1 d . A .
H6_4 H 0.1876 0.4294 0.0003 0.032 Uiso 1 1 calc R . .
C1_5 C 0.18111(9) 0.64191(11) 0.12030(8) 0.0194(3) Uani 1 1 d . A .
C2_5 C 0.17241(9) 0.68834(12) 0.18044(8) 0.0228(3) Uani 1 1 d . . .
H2_5 H 0.2135 0.6958 0.2205 0.027 Uiso 1 1 calc R A .
C3_5 C 0.10437(9) 0.72377(13) 0.18229(9) 0.0255(3) Uani 1 1 d . A .
H3_5 H 0.0989 0.7543 0.2238 0.031 Uiso 1 1 calc R . .
C4_5 C 0.04441(9) 0.71474(13) 0.12392(9) 0.0256(3) Uani 1 1 d . . .
H4_5 H -0.0020 0.7401 0.1250 0.031 Uiso 1 1 calc R A .
C5_5 C 0.05231(9) 0.66856(14) 0.06389(9) 0.0276(4) Uani 1 1 d . A .
H5_5 H 0.0112 0.6622 0.0237 0.033 Uiso 1 1 calc R . .
C6_5 C 0.12028(9) 0.63146(13) 0.06233(8) 0.0240(3) Uani 1 1 d . . .
H6_5 H 0.1251 0.5987 0.0213 0.029 Uiso 1 1 calc R A .
C1_6 C 0.31093(9) 0.79075(12) 0.12786(8) 0.0213(3) Uani 1 1 d . . .
C2_6 C 0.25401(9) 0.83436(13) 0.07506(9) 0.0237(3) Uani 1 1 d . A .
H2_6 H 0.2189 0.7917 0.0444 0.028 Uiso 1 1 calc R . .
C3_6 C 0.24836(10) 0.93913(13) 0.06704(10) 0.0280(4) Uani 1 1 d . . .
H3_6 H 0.2099 0.9678 0.0306 0.034 Uiso 1 1 calc R A .
C4_6 C 0.29860(10) 1.00210(13) 0.11206(10) 0.0314(4) Uani 1 1 d . A .
H4_6 H 0.2948 1.0739 0.1064 0.038 Uiso 1 1 calc R . .
C5_6 C 0.35437(10) 0.96036(13) 0.16524(10) 0.0309(4) Uani 1 1 d . . .
H5_6 H 0.3885 1.0036 0.1966 0.037 Uiso 1 1 calc R A .
C6_6 C 0.36073(9) 0.85540(13) 0.17305(9) 0.0263(4) Uani 1 1 d . A .
H6_6 H 0.3994 0.8273 0.2096 0.032 Uiso 1 1 calc R . .
C1_7 C 0.45787(8) 0.67117(12) 0.15278(9) 0.0217(3) Uani 1 1 d . . .
C2_7 C 0.47917(9) 0.70889(13) 0.09599(9) 0.0264(4) Uani 1 1 d . A .
H2_7 H 0.4453 0.7086 0.0505 0.032 Uiso 1 1 calc R . .
C3_7 C 0.54940(9) 0.74683(13) 0.10528(9) 0.0282(4) Uani 1 1 d . . .
H3_7 H 0.5631 0.7724 0.0662 0.034 Uiso 1 1 calc R A .
C4_7 C 0.59947(9) 0.74772(13) 0.17101(9) 0.0269(4) Uani 1 1 d . A .
H4_7 H 0.6474 0.7737 0.1771 0.032 Uiso 1 1 calc R . .
C5_7 C 0.57920(9) 0.71056(14) 0.22770(9) 0.0281(4) Uani 1 1 d . . .
H5_7 H 0.6133 0.7111 0.2730 0.034 Uiso 1 1 calc R A .
C6_7 C 0.50885(9) 0.67230(13) 0.21858(9) 0.0270(4) Uani 1 1 d . A .
H6_7 H 0.4955 0.6466 0.2579 0.032 Uiso 1 1 calc R . .
B1_11 B 0.13189(10) 0.77871(14) 0.86560(9) 0.0210(4) Uani 1 1 d . . .
C2_11 C 0.21666(8) 0.77372(12) 0.87386(8) 0.0198(3) Uani 1 1 d . B .
C3_11 C 0.23965(8) 0.87112(12) 0.87381(8) 0.0195(3) Uani 1 1 d . . .
C4_11 C 0.17624(9) 0.94596(12) 0.86535(8) 0.0203(3) Uani 1 1 d . B .
C5_11 C 0.11236(9) 0.89542(12) 0.85891(8) 0.0218(3) Uani 1 1 d . B .
C1_12 C 0.08117(5) 0.68653(11) 0.86780(17) 0.0226(3) Uani 0.788(2) 1 d PG B 1
S2_12 S -0.00836(3) 0.70000(5) 0.86377(4) 0.02871(18) Uani 0.788(2) 1 d PG B 1
C3_12 C -0.01730(7) 0.57210(6) 0.87534(14) 0.0272(5) Uani 0.788(2) 1 d PG B 1
H3_12 H -0.0615 0.5401 0.8770 0.033 Uiso 0.788(2) 1 d PG B 1
C4_12 C 0.04613(9) 0.52225(7) 0.88178(14) 0.0274(5) Uani 0.788(2) 1 d PG B 1
H4_12 H 0.0520 0.4508 0.8884 0.033 Uiso 0.788(2) 1 d PG B 1
C5_12 C 0.10308(7) 0.58944(12) 0.87755(17) 0.0285(6) Uani 0.788(2) 1 d PG B 1
H5_12 H 0.1516 0.5678 0.8812 0.034 Uiso 0.788(2) 1 d PG B 1
C1_13 C 0.0831(3) 0.6906(2) 0.8691(6) 0.0226(3) Uani 0.212(2) 1 d PG B 2
S2_13 S 0.10917(15) 0.5669(2) 0.8732(2) 0.0285(6) Uani 0.212(2) 1 d PG B 2
C3_13 C 0.0241(2) 0.5270(4) 0.8746(6) 0.0274(5) Uani 0.212(2) 1 d PG B 2
H3_13 H 0.0108 0.4577 0.8769 0.033 Uiso 0.212(2) 1 d PG B 2
C4_13 C -0.0217(2) 0.6061(5) 0.8721(6) 0.0272(5) Uani 0.212(2) 1 d PG B 2
H4_13 H -0.0712 0.5993 0.8726 0.033 Uiso 0.212(2) 1 d PG B 2
C5_13 C 0.0130(3) 0.7008(4) 0.8687(5) 0.02871(18) Uani 0.212(2) 1 d PG B 2
H5_13 H -0.0109 0.7647 0.8664 0.034 Uiso 0.212(2) 1 d PG B 2
C1_14 C 0.26226(8) 0.68078(12) 0.87942(8) 0.0198(3) Uani 1 1 d . . .
C2_14 C 0.26042(10) 0.62226(13) 0.82030(9) 0.0271(4) Uani 1 1 d . B .
H2_14 H 0.2330 0.6455 0.7753 0.033 Uiso 1 1 calc R . .
C3_14 C 0.29798(10) 0.53073(14) 0.82632(10) 0.0305(4) Uani 1 1 d . . .
H3_14 H 0.2960 0.4919 0.7855 0.037 Uiso 1 1 calc R B .
C4_14 C 0.33824(10) 0.49580(13) 0.89115(10) 0.0285(4) Uani 1 1 d . B .
H4_14 H 0.3636 0.4328 0.8953 0.034 Uiso 1 1 calc R . .
C5_14 C 0.34141(10) 0.55322(14) 0.94991(10) 0.0316(4) Uani 1 1 d . . .
H5_14 H 0.3695 0.5300 0.9947 0.038 Uiso 1 1 calc R B .
C6_14 C 0.30382(10) 0.64457(13) 0.94406(9) 0.0268(4) Uani 1 1 d . B .
H6_14 H 0.3065 0.6832 0.9851 0.032 Uiso 1 1 calc R . .
C1_15 C 0.31434(9) 0.90529(11) 0.87713(8) 0.0200(3) Uani 1 1 d . B .
C2_15 C 0.32770(9) 0.95586(12) 0.82024(9) 0.0250(3) Uani 1 1 d . . .
H2_15 H 0.2887 0.9672 0.7790 0.030 Uiso 1 1 calc R B .
C3_15 C 0.39758(10) 0.98963(13) 0.82370(10) 0.0287(4) Uani 1 1 d . B .
H3_15 H 0.4063 1.0233 0.7846 0.034 Uiso 1 1 calc R . .
C4_15 C 0.45475(10) 0.97448(13) 0.88380(10) 0.0303(4) Uani 1 1 d . . .
H4_15 H 0.5025 0.9984 0.8862 0.036 Uiso 1 1 calc R B .
C5_15 C 0.44200(9) 0.92420(13) 0.94041(10) 0.0276(4) Uani 1 1 d . B .
H5_15 H 0.4812 0.9134 0.9816 0.033 Uiso 1 1 calc R . .
C6_15 C 0.37239(9) 0.88962(12) 0.93733(9) 0.0231(3) Uani 1 1 d . . .
H6_15 H 0.3642 0.8551 0.9764 0.028 Uiso 1 1 calc R B .
C1_16 C 0.18671(9) 1.05725(12) 0.86518(8) 0.0216(3) Uani 1 1 d . . .
C2_16 C 0.13687(9) 1.11743(13) 0.81612(9) 0.0247(3) Uani 1 1 d . B .
H2_16 H 0.0968 1.0863 0.7828 0.030 Uiso 1 1 calc R . .
C3_16 C 0.14544(10) 1.22233(13) 0.81559(10) 0.0291(4) Uani 1 1 d . . .
H3_16 H 0.1114 1.2625 0.7818 0.035 Uiso 1 1 calc R B .
C4_16 C 0.20342(10) 1.26874(13) 0.86411(10) 0.0296(4) Uani 1 1 d . B .
H4_16 H 0.2091 1.3406 0.8636 0.036 Uiso 1 1 calc R . .
C5_16 C 0.25313(10) 1.21020(13) 0.91336(9) 0.0278(4) Uani 1 1 d . . .
H5_16 H 0.2926 1.2420 0.9470 0.033 Uiso 1 1 calc R B .
C6_16 C 0.24529(9) 1.10526(13) 0.91365(9) 0.0233(3) Uani 1 1 d . B .
H6_16 H 0.2800 1.0655 0.9471 0.028 Uiso 1 1 calc R . .
C1_17 C 0.04021(9) 0.94215(12) 0.85334(9) 0.0229(3) Uani 1 1 d . . .
C2_17 C -0.01839(9) 0.92726(13) 0.79353(9) 0.0281(4) Uani 1 1 d . B .
H2_17 H -0.0110 0.8900 0.7552 0.034 Uiso 1 1 calc R . .
C3_17 C -0.08748(10) 0.96609(14) 0.78923(10) 0.0308(4) Uani 1 1 d . . .
H3_17 H -0.1267 0.9560 0.7479 0.037 Uiso 1 1 calc R B .
C4_17 C -0.09912(10) 1.01918(13) 0.84492(10) 0.0315(4) Uani 1 1 d . B .
H4_17 H -0.1466 1.0443 0.8425 0.038 Uiso 1 1 calc R . .
C5_17 C -0.04144(11) 1.03564(14) 0.90434(10) 0.0333(4) Uani 1 1 d . . .
H5_17 H -0.0492 1.0730 0.9425 0.040 Uiso 1 1 calc R B .
C6_17 C 0.02767(10) 0.99774(13) 0.90848(9) 0.0284(4) Uani 1 1 d . B .
H6_17 H 0.0670 1.0098 0.9494 0.034 Uiso 1 1 calc R . .

loop_
_atom_site_aniso_label
_atom_site_aniso_U_11
_atom_site_aniso_U_22
_atom_site_aniso_U_33
_atom_site_aniso_U_23
_atom_site_aniso_U_13
_atom_site_aniso_U_12
B1_1 0.0206(9) 0.0226(9) 0.0194(8) 0.0032(7) 0.0051(7) 0.0002(7)
C2_1 0.0204(7) 0.0206(7) 0.0213(8) 0.0011(6) 0.0065(6) 0.0002(6)
C3_1 0.0198(8) 0.0228(8) 0.0169(7) -0.0001(6) 0.0045(6) -0.0009(6)
C4_1 0.0203(8) 0.0211(7) 0.0182(7) -0.0012(6) 0.0058(6) -0.0021(6)
C5_1 0.0205(8) 0.0219(8) 0.0227(8) 0.0003(6) 0.0049(6) -0.0005(6)
C1_2 0.0224(8) 0.0253(8) 0.0222(8) 0.0035(7) 0.0063(7) 0.0007(7)
S2_2 0.0197(3) 0.0288(3) 0.0392(3) -0.0035(2) 0.0074(2) 0.00327(19)
C3_2 0.0270(9) 0.0318(10) 0.0361(10) -0.0030(8) 0.0096(8) 0.0091(8)
C4_2 0.0300(11) 0.0251(9) 0.0341(10) -0.0017(8) 0.0116(8) 0.0057(8)
C5_2 0.0351(8) 0.0349(8) 0.0363(8) 0.0013(6) 0.0122(6) 0.0068(6)
C1_3 0.0224(8) 0.0253(8) 0.0222(8) 0.0035(7) 0.0063(7) 0.0007(7)
S2_3 0.0351(8) 0.0349(8) 0.0363(8) 0.0013(6) 0.0122(6) 0.0068(6)
C3_3 0.0300(11) 0.0251(9) 0.0341(10) -0.0017(8) 0.0116(8) 0.0057(8)
C4_3 0.0270(9) 0.0318(10) 0.0361(10) -0.0030(8) 0.0096(8) 0.0091(8)
C5_3 0.0197(3) 0.0288(3) 0.0392(3) -0.0035(2) 0.0074(2) 0.00327(19)
C1_4 0.0189(8) 0.0191(7) 0.0293(8) -0.0012(6) 0.0091(7) 0.0024(6)
C2_4 0.0324(9) 0.0251(8) 0.0272(8) -0.0011(7) 0.0118(7) -0.0009(7)
C3_4 0.0395(10) 0.0254(9) 0.0371(10) 0.0022(7) 0.0197(9) -0.0019(8)
C4_4 0.0281(9) 0.0224(8) 0.0475(11) -0.0054(8) 0.0195(8) -0.0038(7)
C5_4 0.0230(8) 0.0307(9) 0.0343(9) -0.0060(8) 0.0064(7) -0.0018(7)
C6_4 0.0242(8) 0.0257(8) 0.0286(9) 0.0023(7) 0.0059(7) 0.0006(7)
C1_5 0.0213(8) 0.0170(7) 0.0211(7) 0.0017(6) 0.0077(6) -0.0012(6)
C2_5 0.0227(8) 0.0229(8) 0.0213(8) -0.0007(6) 0.0037(6) 0.0005(6)
C3_5 0.0302(9) 0.0235(8) 0.0251(8) -0.0021(7) 0.0118(7) 0.0016(7)
C4_5 0.0215(8) 0.0244(8) 0.0330(9) 0.0018(7) 0.0111(7) 0.0003(7)
C5_5 0.0208(8) 0.0340(9) 0.0259(8) 0.0004(7) 0.0033(7) -0.0009(7)
C6_5 0.0237(8) 0.0284(8) 0.0201(8) -0.0018(7) 0.0068(6) -0.0016(7)
C1_6 0.0213(8) 0.0210(8) 0.0245(8) -0.0002(6) 0.0111(6) 0.0006(6)
C2_6 0.0228(8) 0.0255(8) 0.0247(8) 0.0019(7) 0.0097(7) 0.0003(7)
C3_6 0.0268(9) 0.0273(9) 0.0336(9) 0.0079(7) 0.0144(7) 0.0059(7)
C4_6 0.0370(10) 0.0189(8) 0.0441(11) 0.0026(8) 0.0209(9) 0.0014(7)
C5_6 0.0308(9) 0.0237(8) 0.0406(10) -0.0059(8) 0.0141(8) -0.0050(7)
C6_6 0.0248(8) 0.0251(8) 0.0294(9) -0.0021(7) 0.0081(7) -0.0005(7)
C1_7 0.0188(8) 0.0180(7) 0.0284(8) -0.0006(6) 0.0069(7) 0.0018(6)
C2_7 0.0240(8) 0.0271(8) 0.0272(8) 0.0036(7) 0.0058(7) 0.0023(7)
C3_7 0.0264(9) 0.0277(9) 0.0328(9) 0.0041(7) 0.0124(7) 0.0007(7)
C4_7 0.0220(8) 0.0224(8) 0.0374(10) -0.0029(7) 0.0103(7) -0.0017(7)
C5_7 0.0236(8) 0.0310(9) 0.0275(9) -0.0039(7) 0.0035(7) -0.0020(7)
C6_7 0.0248(8) 0.0306(9) 0.0260(8) -0.0001(7) 0.0079(7) -0.0026(7)
B1_11 0.0220(9) 0.0228(9) 0.0170(8) 0.0016(7) 0.0037(7) -0.0001(7)
C2_11 0.0203(8) 0.0201(7) 0.0178(7) 0.0019(6) 0.0035(6) 0.0002(6)
C3_11 0.0201(8) 0.0205(7) 0.0168(7) 0.0014(6) 0.0035(6) 0.0011(6)
C4_11 0.0217(8) 0.0191(7) 0.0193(7) 0.0018(6) 0.0044(6) 0.0016(6)
C5_11 0.0216(8) 0.0219(8) 0.0209(8) 0.0010(6) 0.0046(6) 0.0011(6)
C1_12 0.0219(8) 0.0264(8) 0.0195(8) 0.0014(7) 0.0060(6) -0.0025(7)
S2_12 0.0178(3) 0.0331(3) 0.0363(3) 0.0089(2) 0.0096(3) -0.0026(2)
C3_12 0.0272(10) 0.0227(14) 0.0313(10) 0.0095(12) 0.0074(8) -0.0093(10)
C4_12 0.0262(13) 0.0258(9) 0.0299(11) -0.0002(8) 0.0077(13) -0.0051(9)
C5_12 0.0374(8) 0.0167(12) 0.0337(8) -0.0028(8) 0.0137(6) -0.0043(6)
C1_13 0.0219(8) 0.0264(8) 0.0195(8) 0.0014(7) 0.0060(6) -0.0025(7)
S2_13 0.0374(8) 0.0167(12) 0.0337(8) -0.0028(8) 0.0137(6) -0.0043(6)
C3_13 0.0262(13) 0.0258(9) 0.0299(11) -0.0002(8) 0.0077(13) -0.0051(9)
C4_13 0.0272(10) 0.0227(14) 0.0313(10) 0.0095(12) 0.0074(8) -0.0093(10)
C5_13 0.0178(3) 0.0331(3) 0.0363(3) 0.0089(2) 0.0096(3) -0.0026(2)
C1_14 0.0188(7) 0.0170(7) 0.0237(8) 0.0010(6) 0.0066(6) -0.0025(6)
C2_14 0.0317(9) 0.0268(8) 0.0224(8) 0.0025(7) 0.0069(7) 0.0034(7)
C3_14 0.0365(10) 0.0270(9) 0.0314(9) -0.0045(7) 0.0149(8) 0.0013(8)
C4_14 0.0281(9) 0.0201(8) 0.0400(10) 0.0033(7) 0.0139(8) 0.0037(7)
C5_14 0.0351(10) 0.0271(9) 0.0302(9) 0.0070(7) 0.0054(8) 0.0074(8)
C6_14 0.0321(9) 0.0242(8) 0.0229(8) 0.0001(7) 0.0060(7) 0.0030(7)
C1_15 0.0219(8) 0.0152(7) 0.0236(8) -0.0016(6) 0.0074(6) 0.0001(6)
C2_15 0.0285(9) 0.0226(8) 0.0245(8) -0.0009(7) 0.0084(7) -0.0009(7)
C3_15 0.0351(10) 0.0212(8) 0.0354(9) -0.0027(7) 0.0190(8) -0.0032(7)
C4_15 0.0239(9) 0.0233(8) 0.0469(11) -0.0079(8) 0.0152(8) -0.0041(7)
C5_15 0.0209(8) 0.0221(8) 0.0368(10) -0.0042(7) 0.0031(7) 0.0003(7)
C6_15 0.0236(8) 0.0185(7) 0.0259(8) 0.0000(6) 0.0047(7) 0.0010(6)
C1_16 0.0239(8) 0.0201(8) 0.0231(8) 0.0012(6) 0.0108(7) 0.0013(6)
C2_16 0.0248(8) 0.0226(8) 0.0270(8) 0.0022(7) 0.0080(7) 0.0014(7)
C3_16 0.0306(9) 0.0242(8) 0.0345(9) 0.0077(7) 0.0126(8) 0.0048(7)
C4_16 0.0365(10) 0.0183(8) 0.0390(10) -0.0004(7) 0.0186(8) -0.0006(7)
C5_16 0.0287(9) 0.0238(8) 0.0337(9) -0.0066(7) 0.0135(8) -0.0043(7)
C6_16 0.0235(8) 0.0232(8) 0.0243(8) -0.0005(6) 0.0083(7) 0.0015(7)
C1_17 0.0228(8) 0.0184(7) 0.0283(8) 0.0050(6) 0.0086(7) 0.0001(6)
C2_17 0.0253(9) 0.0257(8) 0.0319(9) -0.0011(7) 0.0061(7) 0.0026(7)
C3_17 0.0230(8) 0.0273(9) 0.0395(10) 0.0045(8) 0.0047(8) 0.0017(7)
C4_17 0.0268(9) 0.0273(9) 0.0442(11) 0.0123(8) 0.0162(8) 0.0070(7)
C5_17 0.0404(10) 0.0308(9) 0.0353(10) 0.0048(8) 0.0218(9) 0.0060(8)
C6_17 0.0306(9) 0.0294(9) 0.0260(9) 0.0031(7) 0.0092(7) 0.0030(7)

loop_
_atom_type_symbol
_atom_type_description
_atom_type_scat_dispersion_real
_atom_type_scat_dispersion_imag
_atom_type_scat_source
C C 0.0033 0.0000 'International Tables Vol C Tables 4.2.6.8 and 6.1.1.4'
H H 0.0000 0.0000 'International Tables Vol C Tables 4.2.6.8 and 6.1.1.4'
B B 0.0013 0.0000 'International Tables Vol C Tables 4.2.6.8 and 6.1.1.4'
S S 0.1246 0.0000 'International Tables Vol C Tables 4.2.6.8 and 6.1.1.4'

loop_
_geom_angle_atom_site_label_1
_geom_angle_atom_site_label_2
_geom_angle_atom_site_label_3
_geom_angle
C5_1 B1_1 C2_1 105.09(13)
C3_1 C2_1 B1_1 106.80(14)
C2_1 C3_1 C4_1 110.69(14)
C5_1 C4_1 C3_1 110.97(14)
C4_1 C5_1 B1_1 106.20(14)
C5_2 C1_2 S2_2 112.0
C1_2 S2_2 C3_2 91.6
C4_2 C3_2 S2_2 111.7
C3_2 C4_2 C5_2 111.8
C1_2 C5_2 C4_2 112.9
C5_3 C1_3 S2_3 112.0
C1_3 S2_3 C3_3 91.6
C4_3 C3_3 S2_3 111.7
C4_3 C3_3 H3_3 124.2
S2_3 C3_3 H3_3 124.2
C3_3 C4_3 C5_3 111.8
C3_3 C4_3 H4_3 124.1
C5_3 C4_3 H4_3 124.1
C1_3 C5_3 C4_3 112.9
C1_3 C5_3 H5_3 123.6
C4_3 C5_3 H5_3 123.6
C6_4 C1_4 C2_4 118.13(15)
C3_4 C2_4 C1_4 120.70(17)
C3_4 C2_4 H2_4 119.7
C1_4 C2_4 H2_4 119.7
C4_4 C3_4 C2_4 120.37(17)
C4_4 C3_4 H3_4 119.8
C2_4 C3_4 H3_4 119.8
C5_4 C4_4 C3_4 119.47(16)
C5_4 C4_4 H4_4 120.3
C3_4 C4_4 H4_4 120.3
C4_4 C5_4 C6_4 120.24(17)
C4_4 C5_4 H5_4 119.9
C6_4 C5_4 H5_4 119.9
C5_4 C6_4 C1_4 121.10(16)
C5_4 C6_4 H6_4 119.5
C1_4 C6_4 H6_4 119.5
C6_5 C1_5 C2_5 118.76(15)
C3_5 C2_5 C1_5 120.62(15)
C3_5 C2_5 H2_5 119.7
C1_5 C2_5 H2_5 119.7
C4_5 C3_5 C2_5 120.22(15)
C4_5 C3_5 H3_5 119.9
C2_5 C3_5 H3_5 119.9
C3_5 C4_5 C5_5 119.71(15)
C3_5 C4_5 H4_5 120.1
C5_5 C4_5 H4_5 120.1
C4_5 C5_5 C6_5 120.15(16)
C4_5 C5_5 H5_5 119.9
C6_5 C5_5 H5_5 119.9
C1_5 C6_5 C5_5 120.52(15)
C1_5 C6_5 H6_5 119.7
C5_5 C6_5 H6_5 119.7
C6_6 C1_6 C2_6 118.32(15)
C3_6 C2_6 C1_6 120.73(16)
C3_6 C2_6 H2_6 119.6
C1_6 C2_6 H2_6 119.6
C4_6 C3_6 C2_6 120.14(17)
C4_6 C3_6 H3_6 119.9
C2_6 C3_6 H3_6 119.9
C5_6 C4_6 C3_6 119.88(16)
C5_6 C4_6 H4_6 120.1
C3_6 C4_6 H4_6 120.1
C4_6 C5_6 C6_6 120.21(17)
C4_6 C5_6 H5_6 119.9
C6_6 C5_6 H5_6 119.9
C5_6 C6_6 C1_6 120.71(17)
C5_6 C6_6 H6_6 119.6
C1_6 C6_6 H6_6 119.6
C6_7 C1_7 C2_7 118.21(15)
C3_7 C2_7 C1_7 120.66(16)
C3_7 C2_7 H2_7 119.7
C1_7 C2_7 H2_7 119.7
C4_7 C3_7 C2_7 120.52(16)
C4_7 C3_7 H3_7 119.7
C2_7 C3_7 H3_7 119.7
C5_7 C4_7 C3_7 119.48(16)
C5_7 C4_7 H4_7 120.3
C3_7 C4_7 H4_7 120.3
C4_7 C5_7 C6_7 120.17(16)
C4_7 C5_7 H5_7 119.9
C6_7 C5_7 H5_7 119.9
C1_7 C6_7 C5_7 120.96(16)
C1_7 C6_7 H6_7 119.5
C5_7 C6_7 H6_7 119.5
C5_11 B1_11 C2_11 105.05(13)
C3_11 C2_11 B1_11 106.42(14)
C2_11 C3_11 C4_11 111.25(14)
C5_11 C4_11 C3_11 110.74(14)
C4_11 C5_11 B1_11 106.49(14)
C5_12 C1_12 S2_12 112.0
C1_12 S2_12 C3_12 91.6
C4_12 C3_12 S2_12 111.7
C3_12 C4_12 C5_12 111.8
C1_12 C5_12 C4_12 112.9
C5_13 C1_13 S2_13 112.0
C1_13 S2_13 C3_13 91.6
C4_13 C3_13 S2_13 111.7
C4_13 C3_13 H3_13 124.2
S2_13 C3_13 H3_13 124.2
C3_13 C4_13 C5_13 111.8
C3_13 C4_13 H4_13 124.1
C5_13 C4_13 H4_13 124.1
C1_13 C5_13 C4_13 112.9
C1_13 C5_13 H5_13 123.6
C4_13 C5_13 H5_13 123.6
C6_14 C1_14 C2_14 117.57(15)
C3_14 C2_14 C1_14 121.01(16)
C3_14 C2_14 H2_14 119.5
C1_14 C2_14 H2_14 119.5
C4_14 C3_14 C2_14 120.37(16)
C4_14 C3_14 H3_14 119.8
C2_14 C3_14 H3_14 119.8
C5_14 C4_14 C3_14 119.37(16)
C5_14 C4_14 H4_14 120.3
C3_14 C4_14 H4_14 120.3
C4_14 C5_14 C6_14 120.38(17)
C4_14 C5_14 H5_14 119.8
C6_14 C5_14 H5_14 119.8
C5_14 C6_14 C1_14 121.29(16)
C5_14 C6_14 H6_14 119.4
C1_14 C6_14 H6_14 119.4
C6_15 C1_15 C2_15 118.92(15)
C3_15 C2_15 C1_15 120.36(16)
C3_15 C2_15 H2_15 119.8
C1_15 C2_15 H2_15 119.8
C4_15 C3_15 C2_15 120.36(16)
C4_15 C3_15 H3_15 119.8
C2_15 C3_15 H3_15 119.8
C3_15 C4_15 C5_15 119.64(16)
C3_15 C4_15 H4_15 120.2
C5_15 C4_15 H4_15 120.2
C4_15 C5_15 C6_15 120.44(17)
C4_15 C5_15 H5_15 119.8
C6_15 C5_15 H5_15 119.8
C5_15 C6_15 C1_15 120.27(16)
C5_15 C6_15 H6_15 119.9
C1_15 C6_15 H6_15 119.9
C2_16 C1_16 C6_16 118.46(15)
C3_16 C2_16 C1_16 120.60(17)
C3_16 C2_16 H2_16 119.7
C1_16 C2_16 H2_16 119.7
C4_16 C3_16 C2_16 120.26(17)
C4_16 C3_16 H3_16 119.9
C2_16 C3_16 H3_16 119.9
C3_16 C4_16 C5_16 119.87(16)
C3_16 C4_16 H4_16 120.1
C5_16 C4_16 H4_16 120.1
C4_16 C5_16 C6_16 120.12(17)
C4_16 C5_16 H5_16 119.9
C6_16 C5_16 H5_16 119.9
C5_16 C6_16 C1_16 120.69(16)
C5_16 C6_16 H6_16 119.7
C1_16 C6_16 H6_16 119.7
C6_17 C1_17 C2_17 118.07(15)
C3_17 C2_17 C1_17 120.97(17)
C3_17 C2_17 H2_17 119.5
C1_17 C2_17 H2_17 119.5
C4_17 C3_17 C2_17 120.08(17)
C4_17 C3_17 H3_17 120.0
C2_17 C3_17 H3_17 120.0
C3_17 C4_17 C5_17 119.73(16)
C3_17 C4_17 H4_17 120.1
C5_17 C4_17 H4_17 120.1
C4_17 C5_17 C6_17 120.26(17)
C4_17 C5_17 H5_17 119.9
C6_17 C5_17 H5_17 119.9
C5_17 C6_17 C1_17 120.88(17)
C5_17 C6_17 H6_17 119.6
C1_17 C6_17 H6_17 119.6

loop_
_geom_bond_atom_site_label_1
_geom_bond_atom_site_label_2
_geom_bond_distance
B1_1 C5_1 1.576(2)
B1_1 C2_1 1.576(2)
C2_1 C3_1 1.352(2)
C3_1 C4_1 1.535(2)
C4_1 C5_1 1.361(2)
C1_2 C5_2 1.3388
C1_2 S2_2 1.6933
S2_2 C3_2 1.7107
C3_2 C4_2 1.3477
C3_2 H3_2 0.9500
C4_2 C5_2 1.4193
C4_2 H4_2 0.9500
C5_2 H5_2 0.9500
C1_3 C5_3 1.3388
C1_3 S2_3 1.6933
S2_3 C3_3 1.7107
C3_3 C4_3 1.3477
C3_3 H3_3 0.9500
C4_3 C5_3 1.4193
C4_3 H4_3 0.9500
C5_3 H5_3 0.9500
C1_4 C6_4 1.391(2)
C1_4 C2_4 1.396(2)
C2_4 C3_4 1.387(2)
C2_4 H2_4 0.9500
C3_4 C4_4 1.386(3)
C3_4 H3_4 0.9500
C4_4 C5_4 1.380(3)
C4_4 H4_4 0.9500
C5_4 C6_4 1.387(2)
C5_4 H5_4 0.9500
C6_4 H6_4 0.9500
C1_5 C6_5 1.390(2)
C1_5 C2_5 1.394(2)
C2_5 C3_5 1.387(2)
C2_5 H2_5 0.9500
C3_5 C4_5 1.383(2)
C3_5 H3_5 0.9500
C4_5 C5_5 1.386(2)
C4_5 H4_5 0.9500
C5_5 C6_5 1.392(2)
C5_5 H5_5 0.9500
C6_5 H6_5 0.9500
C1_6 C6_6 1.394(2)
C1_6 C2_6 1.400(2)
C2_6 C3_6 1.386(2)
C2_6 H2_6 0.9500
C3_6 C4_6 1.384(3)
C3_6 H3_6 0.9500
C4_6 C5_6 1.382(3)
C4_6 H4_6 0.9500
C5_6 C6_6 1.389(2)
C5_6 H5_6 0.9500
C6_6 H6_6 0.9500
C1_7 C6_7 1.391(2)
C1_7 C2_7 1.396(2)
C2_7 C3_7 1.389(2)
C2_7 H2_7 0.9500
C3_7 C4_7 1.383(2)
C3_7 H3_7 0.9500
C4_7 C5_7 1.381(2)
C4_7 H4_7 0.9500
C5_7 C6_7 1.394(2)
C5_7 H5_7 0.9500
C6_7 H6_7 0.9500
B1_11 C5_11 1.574(2)
B1_11 C2_11 1.577(2)
C2_11 C3_11 1.352(2)
C3_11 C4_11 1.529(2)
C4_11 C5_11 1.360(2)
C1_12 C5_12 1.3388
C1_12 S2_12 1.6933
S2_12 C3_12 1.7107
C3_12 C4_12 1.3477
C3_12 H3_12 0.9500
C4_12 C5_12 1.4193
C4_12 H4_12 0.9500
C5_12 H5_12 0.9500
C1_13 C5_13 1.3388
C1_13 S2_13 1.6933
S2_13 C3_13 1.7107
C3_13 C4_13 1.3477
C3_13 H3_13 0.9500
C4_13 C5_13 1.4192
C4_13 H4_13 0.9501
C5_13 H5_13 0.9500
C1_14 C6_14 1.389(2)
C1_14 C2_14 1.398(2)
C2_14 C3_14 1.387(2)
C2_14 H2_14 0.9500
C3_14 C4_14 1.379(3)
C3_14 H3_14 0.9500
C4_14 C5_14 1.378(3)
C4_14 H4_14 0.9500
C5_14 C6_14 1.385(2)
C5_14 H5_14 0.9500
C6_14 H6_14 0.9500
C1_15 C6_15 1.395(2)
C1_15 C2_15 1.397(2)
C2_15 C3_15 1.386(2)
C2_15 H2_15 0.9500
C3_15 C4_15 1.384(3)
C3_15 H3_15 0.9500
C4_15 C5_15 1.386(3)
C4_15 H4_15 0.9500
C5_15 C6_15 1.386(2)
C5_15 H5_15 0.9500
C6_15 H6_15 0.9500
C1_16 C2_16 1.397(2)
C1_16 C6_16 1.400(2)
C2_16 C3_16 1.388(2)
C2_16 H2_16 0.9500
C3_16 C4_16 1.385(3)
C3_16 H3_16 0.9500
C4_16 C5_16 1.386(3)
C4_16 H4_16 0.9500
C5_16 C6_16 1.387(2)
C5_16 H5_16 0.9500
C6_16 H6_16 0.9500
C1_17 C6_17 1.394(2)
C1_17 C2_17 1.395(2)
C2_17 C3_17 1.391(2)
C2_17 H2_17 0.9500
C3_17 C4_17 1.380(3)
C3_17 H3_17 0.9500
C4_17 C5_17 1.383(3)
C4_17 H4_17 0.9500
C5_17 C6_17 1.388(3)
C5_17 H5_17 0.9500
C6_17 H6_17 0.9500

loop_
_geom_torsion_atom_site_label_1
_geom_torsion_atom_site_label_2
_geom_torsion_atom_site_label_3
_geom_torsion_atom_site_label_4
_geom_torsion
C5_1 B1_1 C2_1 C3_1 0.40(17)
B1_1 C2_1 C3_1 C4_1 2.50(17)
C2_1 C3_1 C4_1 C5_1 -5.09(19)
C3_1 C4_1 C5_1 B1_1 4.99(17)
C2_1 B1_1 C5_1 C4_1 -3.43(17)
C5_2 C1_2 S2_2 C3_2 -0.1
C1_2 S2_2 C3_2 C4_2 -0.1
S2_2 C3_2 C4_2 C5_2 0.3
S2_2 C1_2 C5_2 C4_2 0.2
C3_2 C4_2 C5_2 C1_2 -0.3
C5_3 C1_3 S2_3 C3_3 -0.1
C1_3 S2_3 C3_3 C4_3 -0.1
S2_3 C3_3 C4_3 C5_3 0.3
S2_3 C1_3 C5_3 C4_3 0.2
C3_3 C4_3 C5_3 C1_3 -0.3
C6_4 C1_4 C2_4 C3_4 0.8(2)
C1_4 C2_4 C3_4 C4_4 -0.4(3)
C2_4 C3_4 C4_4 C5_4 0.0(3)
C3_4 C4_4 C5_4 C6_4 0.0(3)
C4_4 C5_4 C6_4 C1_4 0.4(3)
C2_4 C1_4 C6_4 C5_4 -0.8(2)
C6_5 C1_5 C2_5 C3_5 -0.2(2)
C1_5 C2_5 C3_5 C4_5 -1.0(2)
C2_5 C3_5 C4_5 C5_5 1.1(3)
C3_5 C4_5 C5_5 C6_5 0.0(3)
C2_5 C1_5 C6_5 C5_5 1.3(2)
C4_5 C5_5 C6_5 C1_5 -1.2(3)
C6_6 C1_6 C2_6 C3_6 1.4(2)
C1_6 C2_6 C3_6 C4_6 -1.0(2)
C2_6 C3_6 C4_6 C5_6 -0.2(3)
C3_6 C4_6 C5_6 C6_6 0.9(3)
C4_6 C5_6 C6_6 C1_6 -0.4(3)
C2_6 C1_6 C6_6 C5_6 -0.7(2)
C6_7 C1_7 C2_7 C3_7 -0.2(2)
C1_7 C2_7 C3_7 C4_7 0.1(3)
C2_7 C3_7 C4_7 C5_7 0.0(3)
C3_7 C4_7 C5_7 C6_7 0.1(3)
C2_7 C1_7 C6_7 C5_7 0.4(2)
C4_7 C5_7 C6_7 C1_7 -0.3(3)
C5_11 B1_11 C2_11 C3_11 1.55(17)
B1_11 C2_11 C3_11 C4_11 -0.49(17)
C2_11 C3_11 C4_11 C5_11 -0.95(19)
C3_11 C4_11 C5_11 B1_11 1.90(17)
C2_11 B1_11 C5_11 C4_11 -2.12(17)
C5_12 C1_12 S2_12 C3_12 -0.1
C1_12 S2_12 C3_12 C4_12 -0.1
S2_12 C3_12 C4_12 C5_12 0.3
S2_12 C1_12 C5_12 C4_12 0.2
C3_12 C4_12 C5_12 C1_12 -0.3
C5_13 C1_13 S2_13 C3_13 -0.1
C1_13 S2_13 C3_13 C4_13 -0.1
S2_13 C3_13 C4_13 C5_13 0.3
S2_13 C1_13 C5_13 C4_13 0.2
C3_13 C4_13 C5_13 C1_13 -0.3
C6_14 C1_14 C2_14 C3_14 0.9(2)
C1_14 C2_14 C3_14 C4_14 -0.2(3)
C2_14 C3_14 C4_14 C5_14 -0.6(3)
C3_14 C4_14 C5_14 C6_14 0.8(3)
C4_14 C5_14 C6_14 C1_14 -0.1(3)
C2_14 C1_14 C6_14 C5_14 -0.7(3)
C6_15 C1_15 C2_15 C3_15 0.1(2)
C1_15 C2_15 C3_15 C4_15 -0.6(3)
C2_15 C3_15 C4_15 C5_15 0.8(3)
C3_15 C4_15 C5_15 C6_15 -0.4(3)
C4_15 C5_15 C6_15 C1_15 -0.1(2)
C2_15 C1_15 C6_15 C5_15 0.2(2)
C6_16 C1_16 C2_16 C3_16 0.0(2)
C1_16 C2_16 C3_16 C4_16 -0.4(3)
C2_16 C3_16 C4_16 C5_16 0.1(3)
C3_16 C4_16 C5_16 C6_16 0.7(3)
C4_16 C5_16 C6_16 C1_16 -1.0(2)
C2_16 C1_16 C6_16 C5_16 0.7(2)
C6_17 C1_17 C2_17 C3_17 -0.5(2)
C1_17 C2_17 C3_17 C4_17 -0.8(3)
C2_17 C3_17 C4_17 C5_17 1.5(3)
C3_17 C4_17 C5_17 C6_17 -0.9(3)
C4_17 C5_17 C6_17 C1_17 -0.4(3)
C2_17 C1_17 C6_17 C5_17 1.1(3)
